data_7203138
loop_
_publ_author_name
'van den Ancker, Tania R.'
'Cave, Gareth W. V.'
'Raston, Colin L.'

_publ_section_title
;
 Benign approaches for the synthesis of bis-imine Schiff bases
;
_journal_issue 1
_journal_name_full 'Green Chemistry'
_journal_page_first 50
_journal_paper_doi 10.1039/b513289d
_journal_volume 8
_journal_year 2006
_chemical_formula_moiety C5NH4CHNC6H10NCHC5NH4
_chemical_formula_sum 'C18 H20 N4'
_chemical_formula_weight 292.38
_chemical_name_common
;(N-Pyridin-4-ylmethylene)(N'-pyridin-2-ylmethylene)
cyclohexane-1,2-diamine
;
_chemical_name_systematic
;
?
;
_space_group_IT_number 15
_symmetry_cell_setting monoclinic
_symmetry_space_group_name_Hall '-C 2yc'
_symmetry_space_group_name_H-M 'C 1 2/c 1'
_atom_sites_solution_hydrogens geom
_atom_sites_solution_primary direct
_atom_sites_solution_secondary difmap
_audit_creation_method SHELXL-97
_cell_angle_alpha 90.00
_cell_angle_beta 112.752(2)
_cell_angle_gamma 90.00
_cell_formula_units_Z 8
_cell_length_a 35.5824(14)
_cell_length_b 5.7010(3)
_cell_length_c 16.8318(9)
_cell_measurement_temperature 150(2)
_cell_volume 3148.7(3)
_computing_cell_refinement 'Denzo-SMN (Otwinowski & Minor)'
_computing_data_collection 'Collect (Nonius, 1999)'
_computing_data_reduction 'Denzo-SMN (Otwinowski & Minor)'
_computing_molecular_graphics 'XSeed (Barbour, 2001)'
_computing_publication_material 'local program'
_computing_structure_refinement 'SHELXL-97 (Sheldrick, 1997)'
_computing_structure_solution 'SHELXS-97 (Sheldrick, 1990)'
_diffrn_ambient_temperature 396(2)
_diffrn_measured_fraction_theta_full 0.971
_diffrn_measured_fraction_theta_max 0.971
_diffrn_measurement_device_type
;
Nonius KappaCCD area detector
diffractometer
;
_diffrn_measurement_method
;
Detector set at 30mm from sample with different 2theta offsets
1 degree phi exposures for chi=0 degree settings
1 degree omega exposures for chi=0 degree settings
;
_diffrn_radiation_monochromator graphite
_diffrn_radiation_source 'fine-focus sealed tube'
_diffrn_radiation_type MoK\a
_diffrn_radiation_wavelength 0.71073
_diffrn_reflns_av_R_equivalents 0.1037
_diffrn_reflns_av_sigmaI/netI 0.0978
_diffrn_reflns_limit_h_max 41
_diffrn_reflns_limit_h_min -46
_diffrn_reflns_limit_k_max 6
_diffrn_reflns_limit_k_min -7
_diffrn_reflns_limit_l_max 22
_diffrn_reflns_limit_l_min -18
_diffrn_reflns_number 11262
_diffrn_reflns_theta_full 28.29
_diffrn_reflns_theta_max 28.29
_diffrn_reflns_theta_min 2.83
_exptl_absorpt_coefficient_mu 0.076
_exptl_absorpt_correction_T_max 0.9925
_exptl_absorpt_correction_T_min 0.9747
_exptl_absorpt_correction_type multi-scan
_exptl_crystal_colour Colourless
_exptl_crystal_density_diffrn 1.234
_exptl_crystal_density_method 'not measured'
_exptl_crystal_description Plate
_exptl_crystal_F_000 1248
_exptl_crystal_size_max 0.34
_exptl_crystal_size_mid 0.27
_exptl_crystal_size_min 0.10
_refine_diff_density_max 0.299
_refine_diff_density_min -0.339
_refine_diff_density_rms 0.072
_refine_ls_extinction_method none
_refine_ls_goodness_of_fit_ref 1.020
_refine_ls_hydrogen_treatment mixed
_refine_ls_matrix_type full
_refine_ls_number_parameters 199
_refine_ls_number_reflns 3804
_refine_ls_number_restraints 0
_refine_ls_restrained_S_all 1.020
_refine_ls_R_factor_all 0.1266
_refine_ls_R_factor_gt 0.0665
_refine_ls_shift/su_max 0.000
_refine_ls_shift/su_mean 0.000
_refine_ls_structure_factor_coef Fsqd
_refine_ls_weighting_details 'calc w=1/[\s^2^(Fo^2^)+(0.0833P)^2^+1.5120P] where P=(Fo^2^+2Fc^2^)/3'
_refine_ls_weighting_scheme calc
_refine_ls_wR_factor_gt 0.1574
_refine_ls_wR_factor_ref 0.1844
_reflns_number_gt 2278
_reflns_number_total 3804
_reflns_threshold_expression >2sigma(I)
_cod_data_source_file b513289d.txt
_cod_data_source_block dipyridine
_cod_depositor_comments
;
The following automatic conversions were performed:
'_symmetry_cell_setting' value 'Monoclinic' changed to 'monoclinic'
according to '/home/saulius/struct/CIF-dictionaries/cif_core.dic'
dictionary named 'cif_core.dic' version 2.4.1 from 2010-06-29.

Automatic conversion script
Id: cif_fix_enum 1527 2010-12-29 10:47:43Z saulius 
;
_cod_original_sg_symbol_H-M C2/c
_cod_database_code 7203138

loop_
_symmetry_equiv_pos_as_xyz
'x, y, z'
'-x, y, -z+1/2'
'x+1/2, y+1/2, z'
'-x+1/2, y+1/2, -z+1/2'
'-x, -y, -z'
'x, -y, z-1/2'
'-x+1/2, -y+1/2, -z'
'x+1/2, -y+1/2, z-1/2'

loop_
_atom_site_label
_atom_site_type_symbol
_atom_site_fract_x
_atom_site_fract_y
_atom_site_fract_z
_atom_site_U_iso_or_equiv
_atom_site_adp_type
_atom_site_occupancy
_atom_site_symmetry_multiplicity
_atom_site_calc_flag
_atom_site_refinement_flags
_atom_site_disorder_assembly
_atom_site_disorder_group
C1 C 0.08119(6) 1.0234(4) 0.12361(13) 0.0307(5) Uani 1 1 d . . .
H1 H 0.1063 1.0208 0.1187 0.037 Uiso 1 1 calc R . .
C2 C 0.07181(7) 1.1991(4) 0.16802(14) 0.0366(5) Uani 1 1 d . . .
H2 H 0.0909 1.3156 0.1941 0.044 Uiso 1 1 calc R . .
C3 C 0.03476(7) 1.2060(4) 0.17455(15) 0.0368(6) Uani 1 1 d . . .
H3 H 0.0280 1.3269 0.2037 0.044 Uiso 1 1 calc R . .
C4 C 0.00788(7) 1.0286(5) 0.13667(16) 0.0440(6) Uani 1 1 d . . .
H4 H -0.0173 1.0322 0.1413 0.053 Uiso 1 1 calc R . .
N5 N 0.01566(6) 0.8471(4) 0.09261(13) 0.0416(5) Uani 1 1 d . . .
C6 C 0.05258(6) 0.8485(4) 0.08584(12) 0.0269(5) Uani 1 1 d . . .
C7 C 0.06040(6) 0.6526(4) 0.03756(13) 0.0292(5) Uani 1 1 d . . .
H7 H 0.0423 0.5269 0.0216 0.035 Uiso 1 1 calc R . .
N8 N 0.09125(5) 0.6507(3) 0.01712(11) 0.0301(4) Uani 1 1 d . . .
C9 C 0.09703(6) 0.4432(4) -0.02741(13) 0.0285(5) Uani 1 1 d . . .
H9 H 0.0832 0.3096 -0.0140 0.034 Uiso 1 1 calc R . .
C10 C 0.07950(7) 0.4827(4) -0.12487(13) 0.0345(5) Uani 1 1 d . . .
H10A H 0.0504 0.5106 -0.1447 0.041 Uiso 1 1 calc R . .
H10B H 0.0919 0.6210 -0.1380 0.041 Uiso 1 1 calc R . .
C11 C 0.08705(7) 0.2734(4) -0.17226(14) 0.0355(5) Uani 1 1 d . . .
H11A H 0.0774 0.3090 -0.2333 0.043 Uiso 1 1 calc R . .
H11B H 0.0717 0.1400 -0.1652 0.043 Uiso 1 1 calc R . .
C12 C 0.13204(7) 0.2098(4) -0.13918(14) 0.0375(6) Uani 1 1 d . . .
H12A H 0.1468 0.3337 -0.1540 0.045 Uiso 1 1 calc R . .
H12B H 0.1353 0.0668 -0.1670 0.045 Uiso 1 1 calc R . .
C13 C 0.14986(7) 0.1747(4) -0.04193(14) 0.0349(5) Uani 1 1 d . . .
H13A H 0.1789 0.1450 -0.0225 0.042 Uiso 1 1 calc R . .
H13B H 0.1373 0.0390 -0.0275 0.042 Uiso 1 1 calc R . .
C14 C 0.14280(6) 0.3902(4) 0.00416(13) 0.0288(5) Uani 1 1 d . . .
H14 H 0.1567 0.5251 -0.0083 0.035 Uiso 1 1 calc R . .
N15 N 0.15901(5) 0.3509(3) 0.09710(11) 0.0298(4) Uani 1 1 d . . .
C16 C 0.18014(6) 0.5139(4) 0.14457(13) 0.0286(5) Uani 1 1 d . . .
H16 H 0.1849 0.6488 0.1188 0.034 Uiso 1 1 calc R . .
C17 C 0.19764(6) 0.4971(4) 0.23979(13) 0.0276(5) Uani 1 1 d . . .
C18 C 0.21996(6) 0.6802(4) 0.28684(14) 0.0302(5) Uani 1 1 d . . .
H18 H 0.2238 0.8140 0.2593 0.036 Uiso 1 1 calc R . .
C19 C 0.23672(7) 0.6657(4) 0.37533(16) 0.0400(6) Uani 1 1 d . . .
H19 H 0.2518 0.7927 0.4060 0.048 Uiso 1 1 calc R . .
N20 N 0.23258(6) 0.4799(4) 0.41991(13) 0.0477(6) Uani 1 1 d . . .
C21 C 0.21020(8) 0.2986(4) 0.37218(16) 0.0456(6) Uani 1 1 d . . .
H21 H 0.2067 0.1663 0.4009 0.055 Uiso 1 1 calc R . .
C22 C 0.19249(7) 0.3012(4) 0.28362(15) 0.0354(5) Uani 1 1 d . . .
H22 H 0.1773 0.1737 0.2535 0.043 Uiso 1 1 calc R . .

loop_
_atom_site_aniso_label
_atom_site_aniso_U_11
_atom_site_aniso_U_22
_atom_site_aniso_U_33
_atom_site_aniso_U_23
_atom_site_aniso_U_13
_atom_site_aniso_U_12
C1 0.0288(11) 0.0373(12) 0.0274(11) 0.0069(9) 0.0124(9) 0.0040(9)
C2 0.0414(14) 0.0324(12) 0.0344(13) 0.0015(9) 0.0128(11) -0.0018(10)
C3 0.0423(14) 0.0370(12) 0.0362(13) 0.0060(10) 0.0207(11) 0.0132(11)
C4 0.0350(13) 0.0586(16) 0.0458(15) 0.0146(12) 0.0239(12) 0.0158(12)
N5 0.0326(11) 0.0515(12) 0.0403(11) 0.0080(9) 0.0138(9) 0.0041(9)
C6 0.0269(11) 0.0335(11) 0.0210(10) 0.0076(8) 0.0101(8) 0.0068(9)
C7 0.0266(11) 0.0339(12) 0.0254(11) 0.0039(8) 0.0081(9) -0.0004(9)
N8 0.0300(10) 0.0354(10) 0.0262(9) 0.0005(7) 0.0123(8) 0.0009(8)
C9 0.0273(11) 0.0341(11) 0.0256(11) -0.0025(8) 0.0120(9) -0.0022(9)
C10 0.0335(12) 0.0417(13) 0.0261(11) -0.0012(9) 0.0093(9) 0.0018(10)
C11 0.0346(13) 0.0425(13) 0.0281(12) -0.0047(9) 0.0106(10) -0.0032(10)
C12 0.0340(13) 0.0481(14) 0.0327(13) -0.0134(10) 0.0153(10) -0.0042(10)
C13 0.0263(11) 0.0419(13) 0.0339(12) -0.0083(10) 0.0087(9) 0.0006(10)
C14 0.0261(11) 0.0345(11) 0.0267(11) -0.0028(9) 0.0111(9) -0.0037(9)
N15 0.0258(9) 0.0341(10) 0.0285(10) -0.0023(8) 0.0091(8) 0.0005(8)
C16 0.0265(11) 0.0322(11) 0.0286(12) -0.0004(9) 0.0124(9) -0.0004(9)
C17 0.0196(10) 0.0342(12) 0.0296(12) -0.0015(8) 0.0102(9) 0.0032(9)
C18 0.0243(11) 0.0323(11) 0.0336(12) 0.0005(9) 0.0108(9) -0.0023(9)
C19 0.0269(12) 0.0446(14) 0.0415(14) -0.0044(11) 0.0056(10) -0.0020(10)
N20 0.0374(12) 0.0566(14) 0.0413(12) 0.0045(10) 0.0067(9) 0.0052(10)
C21 0.0503(16) 0.0422(14) 0.0431(15) 0.0130(11) 0.0165(12) 0.0041(12)
C22 0.0351(13) 0.0335(12) 0.0356(13) 0.0005(9) 0.0114(10) -0.0017(10)

loop_
_atom_type_symbol
_atom_type_description
_atom_type_scat_dispersion_real
_atom_type_scat_dispersion_imag
_atom_type_scat_source
C C 0.0033 0.0016 'International Tables Vol C Tables 4.2.6.8 and 6.1.1.4'
H H 0.0000 0.0000 'International Tables Vol C Tables 4.2.6.8 and 6.1.1.4'
N N 0.0061 0.0033 'International Tables Vol C Tables 4.2.6.8 and 6.1.1.4'

loop_
_geom_angle_atom_site_label_1
_geom_angle_atom_site_label_2
_geom_angle_atom_site_label_3
_geom_angle
_geom_angle_site_symmetry_1
_geom_angle_site_symmetry_3
_geom_angle_publ_flag
C2 C1 C6 119.0(2) . . ?
C3 C2 C1 120.8(2) . . ?
C2 C3 C4 117.7(2) . . ?
N5 C4 C3 124.2(2) . . ?
C6 N5 C4 116.5(2) . . ?
N5 C6 C1 121.69(19) . . ?
N5 C6 C7 115.91(19) . . ?
C1 C6 C7 122.40(19) . . ?
N8 C7 C6 121.61(19) . . ?
C7 N8 C9 117.02(18) . . ?
N8 C9 C10 110.61(17) . . ?
N8 C9 C14 108.88(16) . . ?
C10 C9 C14 109.76(16) . . ?
C11 C10 C9 111.52(18) . . ?
C10 C11 C12 111.75(18) . . ?
C11 C12 C13 111.51(18) . . ?
C12 C13 C14 111.05(18) . . ?
N15 C14 C13 110.32(17) . . ?
N15 C14 C9 109.11(15) . . ?
C13 C14 C9 110.13(17) . . ?
C16 N15 C14 117.12(17) . . ?
N15 C16 C17 122.29(19) . . ?
C18 C17 C22 118.27(19) . . ?
C18 C17 C16 119.04(19) . . ?
C22 C17 C16 122.68(18) . . ?
C17 C18 C19 119.6(2) . . ?
N20 C19 C18 124.0(2) . . ?
C19 N20 C21 115.9(2) . . ?
N20 C21 C22 123.3(2) . . ?
C21 C22 C17 119.0(2) . . ?

loop_
_geom_bond_atom_site_label_1
_geom_bond_atom_site_label_2
_geom_bond_distance
_geom_bond_site_symmetry_2
_geom_bond_publ_flag
C1 C2 1.366(3) . ?
C1 C6 1.391(3) . ?
C2 C3 1.365(3) . ?
C3 C4 1.368(3) . ?
C4 N5 1.363(3) . ?
N5 C6 1.362(3) . ?
C6 C7 1.470(3) . ?
C7 N8 1.271(3) . ?
N8 C9 1.457(3) . ?
C9 C10 1.530(3) . ?
C9 C14 1.535(3) . ?
C10 C11 1.516(3) . ?
C11 C12 1.521(3) . ?
C12 C13 1.523(3) . ?
C13 C14 1.525(3) . ?
C14 N15 1.460(3) . ?
N15 C16 1.266(3) . ?
C16 C17 1.481(3) . ?
C17 C18 1.364(3) . ?
C17 C22 1.389(3) . ?
C18 C19 1.376(3) . ?
C19 N20 1.339(3) . ?
N20 C21 1.361(3) . ?
C21 C22 1.376(3) . ?
